data_4130550
loop_
_publ_author_name
'Liu, Junzhi'
'Osella, Silvio'
'Ma, Ji'
'Berger, Reinhard'
'Beljonne, David'
'Schollmeyer, Dieter'
'Feng, Xinliang'
'M\"ullen, Klaus'

_publ_section_title
;
 Fused Dibenzo[a,m]rubicene: A New Bowl-Shaped Subunit of C70 Containing
 Two Pentagons.
;
_journal_issue 27
_journal_name_full 'Journal of the American Chemical Society'
_journal_page_first 8364
_journal_page_last 8367
_journal_paper_doi 10.1021/jacs.6b04426
_journal_volume 138
_journal_year 2016
_chemical_formula_moiety 'C54 H40 Cl2'
_chemical_formula_sum 'C54 H40 Cl2'
_chemical_formula_weight 759.76
_space_group_crystal_system triclinic
_space_group_IT_number 2
_space_group_name_Hall '-P 1'
_space_group_name_H-M_alt 'P -1'
_atom_sites_solution_hydrogens geom
_audit_creation_method SHELXL-2014/7
_cell_angle_alpha 107.388(4)
_cell_angle_beta 93.328(5)
_cell_angle_gamma 96.709(4)
_cell_formula_units_Z 4
_cell_length_a 11.7932(7)
_cell_length_b 18.2962(10)
_cell_length_c 20.0268(12)
_cell_measurement_reflns_used 33214
_cell_measurement_temperature 193(2)
_cell_measurement_theta_max 66.31
_cell_measurement_theta_min 2.88
_cell_volume 4075.7(4)
_computing_cell_refinement 'STOE X-AREA'
_computing_data_collection 'STOE X-AREA'
_computing_data_reduction 'STOE X-RED'
_computing_structure_refinement 'SHELXL-2014/7 (Sheldrick, 2014)'
_computing_structure_solution SHELXT
_diffrn_ambient_temperature 193(2)
_diffrn_detector 'image plate (34 cm diameter)'
_diffrn_detector_area_resol_mean 6.67
_diffrn_detector_type STOE
_diffrn_measured_fraction_theta_full 0.937
_diffrn_measured_fraction_theta_max 0.937
_diffrn_measurement_details ' 1211 frames, detector distance = 40 mm'
_diffrn_measurement_device '2-circle goniometer'
_diffrn_measurement_device_type 'STOE IPDS 2T'
_diffrn_measurement_method 'rotation method'
_diffrn_radiation_type CuK\a
_diffrn_radiation_wavelength 1.54178
_diffrn_reflns_av_R_equivalents 0.0668
_diffrn_reflns_av_unetI/netI 0.1136
_diffrn_reflns_Laue_measured_fraction_full 0.937
_diffrn_reflns_Laue_measured_fraction_max 0.937
_diffrn_reflns_limit_h_max 14
_diffrn_reflns_limit_h_min -14
_diffrn_reflns_limit_k_max 21
_diffrn_reflns_limit_k_min -21
_diffrn_reflns_limit_l_max 23
_diffrn_reflns_limit_l_min -21
_diffrn_reflns_number 44034
_diffrn_reflns_point_group_measured_fraction_full 0.937
_diffrn_reflns_point_group_measured_fraction_max 0.937
_diffrn_reflns_theta_full 67.673
_diffrn_reflns_theta_max 67.673
_diffrn_reflns_theta_min 3.950
_diffrn_source 'Incoatec microSource Cu'
_exptl_absorpt_coefficient_mu 1.704
_exptl_absorpt_correction_T_max 0.9654
_exptl_absorpt_correction_T_min 0.8179
_exptl_absorpt_correction_type integration
_exptl_crystal_colour brown
_exptl_crystal_density_diffrn 1.238
_exptl_crystal_description needle
_exptl_crystal_F_000 1592
_exptl_crystal_size_max 0.120
_exptl_crystal_size_mid 0.040
_exptl_crystal_size_min 0.020
_refine_diff_density_max 0.529
_refine_diff_density_min -0.362
_refine_diff_density_rms 0.087
_refine_ls_extinction_coef 0.0034(2)
_refine_ls_extinction_expression Fc^*^=kFc[1+0.001xFc^2^\l^3^/sin(2\q)]^-1/4^
_refine_ls_extinction_method 'SHELXL-2014/7 (Sheldrick 2014'
_refine_ls_goodness_of_fit_ref 0.858
_refine_ls_hydrogen_treatment constr
_refine_ls_matrix_type full
_refine_ls_number_parameters 1136
_refine_ls_number_reflns 13804
_refine_ls_number_restraints 124
_refine_ls_restrained_S_all 0.857
_refine_ls_R_factor_all 0.1705
_refine_ls_R_factor_gt 0.0688
_refine_ls_shift/su_max 0.000
_refine_ls_shift/su_mean 0.000
_refine_ls_structure_factor_coef Fsqd
_refine_ls_weighting_details 'w=1/[\s^2^(Fo^2^)+(0.1252P)^2^] where P=(Fo^2^+2Fc^2^)/3'
_refine_ls_weighting_scheme calc
_refine_ls_wR_factor_gt 0.1638
_refine_ls_wR_factor_ref 0.2249
_reflns_Friedel_coverage 0.000
_reflns_number_gt 5489
_reflns_number_total 13804
_reflns_threshold_expression 'I > 2\s(I)'
_cod_data_source_file ja6b04426_si_002.cif
_cod_data_source_block cl5bist
_cod_database_code 4130550
_shelx_shelxl_version_number 2014/7
_shelx_space_group_comment
;
The symmetry employed for this shelxl refinement is uniquely defined
by the following loop, which should always be used as a source of
symmetry information in preference to the above space-group names.
They are only intended as comments.
;
_shelx_estimated_absorpt_t_min 0.822
_shelx_estimated_absorpt_t_max 0.967

loop_
_space_group_symop_operation_xyz
'x, y, z'
'-x, -y, -z'

loop_
_atom_site_label
_atom_site_type_symbol
_atom_site_fract_x
_atom_site_fract_y
_atom_site_fract_z
_atom_site_U_iso_or_equiv
_atom_site_adp_type
_atom_site_occupancy
_atom_site_site_symmetry_order
_atom_site_calc_flag
_atom_site_refinement_flags_posn
_atom_site_refinement_flags_adp
_atom_site_refinement_flags_occupancy
_atom_site_disorder_assembly
_atom_site_disorder_group
Cl1A Cl 0.78499(12) 0.54872(8) 0.52701(8) 0.0677(4) Uani 1 1 d . . . . .
Cl2A Cl 0.37976(14) 0.50399(9) 0.85078(8) 0.0830(5) Uani 1 1 d . . . . .
C1A C 0.7208(4) 0.3512(2) 0.7409(3) 0.0546(13) Uani 1 1 d . . . . .
C2A C 0.6760(5) 0.3788(3) 0.8077(3) 0.0623(15) Uani 1 1 d . . . . .
C3A C 0.6688(5) 0.3320(3) 0.8533(3) 0.0722(17) Uani 1 1 d . . . . .
H3A H 0.6840 0.2801 0.8367 0.087 Uiso 1 1 calc R U . . .
C4A C 0.6408(6) 0.3604(4) 0.9197(4) 0.090(2) Uani 1 1 d . . . . .
H4A H 0.6361 0.3278 0.9488 0.108 Uiso 1 1 calc R U . . .
C5A C 0.6186(6) 0.4359(4) 0.9464(3) 0.086(2) Uani 1 1 d . . . . .
H5A H 0.6026 0.4555 0.9940 0.104 Uiso 1 1 calc R U . . .
C6A C 0.6201(5) 0.4823(3) 0.9032(3) 0.0724(17) Uani 1 1 d . . . . .
H6A H 0.6032 0.5336 0.9211 0.087 Uiso 1 1 calc R U . . .
C7A C 0.6461(5) 0.4546(3) 0.8329(3) 0.0613(14) Uani 1 1 d . . . . .
C8A C 0.6551(5) 0.5045(3) 0.7880(3) 0.0570(14) Uani 1 1 d . . . . .
C9A C 0.7154(4) 0.4795(3) 0.7288(3) 0.0532(13) Uani 1 1 d . . . . .
C10A C 0.7554(4) 0.5241(2) 0.6854(3) 0.0523(12) Uani 1 1 d . . . . .
C11A C 0.7938(4) 0.4694(3) 0.6239(3) 0.0546(13) Uani 1 1 d . . . . .
C12A C 0.8131(4) 0.4725(3) 0.5560(3) 0.0607(14) Uani 1 1 d . . . . .
C13A C 0.8455(5) 0.4080(3) 0.5066(3) 0.0683(15) Uani 1 1 d . . . . .
H13A H 0.8616 0.4108 0.4614 0.082 Uiso 1 1 calc R U . . .
C14A C 0.8543(5) 0.3399(3) 0.5232(3) 0.0704(16) Uani 1 1 d . . . . .
H14A H 0.8803 0.2978 0.4900 0.084 Uiso 1 1 calc R U . . .
C15A C 0.8258(5) 0.3329(3) 0.5873(3) 0.0652(15) Uani 1 1 d . . . . .
H15A H 0.8287 0.2855 0.5973 0.078 Uiso 1 1 calc R U . . .
C16A C 0.7926(4) 0.3961(3) 0.6370(3) 0.0550(13) Uani 1 1 d . . . . .
C17A C 0.7436(4) 0.4020(3) 0.7032(3) 0.0540(13) Uani 1 1 d . . . . .
C18A C 0.6186(5) 0.5778(3) 0.7976(3) 0.0583(14) Uani 1 1 d . . . . .
C19A C 0.5337(5) 0.6218(3) 0.8368(3) 0.0643(15) Uani 1 1 d . . . . .
C20A C 0.4341(6) 0.6006(3) 0.8628(3) 0.0731(16) Uani 1 1 d . . . . .
C21A C 0.3627(6) 0.6559(4) 0.8948(3) 0.090(2) Uani 1 1 d . . . . .
H21A H 0.2955 0.6413 0.9143 0.108 Uiso 1 1 calc R U . . .
C22A C 0.3945(8) 0.7327(4) 0.8966(4) 0.097(2) Uani 1 1 d . . . . .
H22A H 0.3502 0.7708 0.9204 0.116 Uiso 1 1 calc R U . . .
C23A C 0.4873(7) 0.7549(4) 0.8653(4) 0.089(2) Uani 1 1 d . . . . .
H23A H 0.5047 0.8069 0.8651 0.107 Uiso 1 1 calc R U . . .
C24A C 0.5546(6) 0.6997(3) 0.8340(3) 0.0709(17) Uani 1 1 d . . . . .
C25A C 0.6481(5) 0.7040(3) 0.7887(3) 0.0684(16) Uani 1 1 d . . . . .
C26A C 0.7053(6) 0.7619(3) 0.7683(3) 0.0760(19) Uani 1 1 d . . . . .
C27A C 0.7964(6) 0.7450(3) 0.7245(4) 0.0747(18) Uani 1 1 d . . . . .
C28A C 0.8674(6) 0.8050(3) 0.7083(4) 0.095(2) Uani 1 1 d . . . . .
H28A H 0.8498 0.8564 0.7241 0.114 Uiso 1 1 calc R U . . .
C29A C 0.9576(6) 0.7911(4) 0.6715(5) 0.103(3) Uani 1 1 d . . . . .
H29A H 1.0022 0.8327 0.6617 0.124 Uiso 1 1 calc R U . . .
C30A C 0.9881(5) 0.7166(3) 0.6470(4) 0.089(2) Uani 1 1 d . . . . .
H30A H 1.0538 0.7078 0.6220 0.107 Uiso 1 1 calc R U . . .
C31A C 0.9208(5) 0.6560(3) 0.6600(3) 0.0752(18) Uani 1 1 d . . . . .
H31A H 0.9414 0.6054 0.6442 0.090 Uiso 1 1 calc R U . . .
C32A C 0.8224(5) 0.6679(3) 0.6963(3) 0.0655(16) Uani 1 1 d . . . . .
C33A C 0.7522(4) 0.6048(3) 0.7127(3) 0.0566(14) Uani 1 1 d . . . . .
C34A C 0.6772(5) 0.6261(3) 0.7636(3) 0.0588(14) Uani 1 1 d . . . . .
C35A C 0.7473(4) 0.2701(3) 0.7150(3) 0.0570(13) Uani 1 1 d . . . . .
C36A C 0.6628(5) 0.2099(3) 0.6772(4) 0.084(2) Uani 1 1 d . . . . .
H36A H 0.5868 0.2204 0.6698 0.101 Uiso 1 1 calc R U . . .
C37A C 0.6873(6) 0.1350(3) 0.6500(4) 0.091(2) Uani 1 1 d . . . . .
H37A H 0.6273 0.0952 0.6248 0.110 Uiso 1 1 calc R U . . .
C38A C 0.7965(5) 0.1165(3) 0.6585(4) 0.0805(19) Uani 1 1 d . . . . .
C39A C 0.8798(5) 0.1767(3) 0.6972(4) 0.0797(19) Uani 1 1 d . . . . .
H39A H 0.9553 0.1659 0.7054 0.096 Uiso 1 1 calc R U . . .
C40A C 0.8569(5) 0.2518(3) 0.7242(3) 0.0693(16) Uani 1 1 d . . . . .
H40A H 0.9171 0.2915 0.7493 0.083 Uiso 1 1 calc R U . . .
C41A C 0.827(4) 0.0346(18) 0.634(2) 0.110(8) Uani 0.5 1 d . U P A 1
C42A C 0.9399(14) 0.0347(10) 0.5999(11) 0.106(6) Uani 0.5 1 d . U P A 1
H42A H 0.9349 0.0596 0.5630 0.159 Uiso 0.5 1 calc R U P A 1
H42B H 0.9545 -0.0187 0.5793 0.159 Uiso 0.5 1 calc R U P A 1
H42C H 1.0027 0.0632 0.6357 0.159 Uiso 0.5 1 calc R U P A 1
C43A C 0.729(2) -0.0281(13) 0.6120(17) 0.140(9) Uani 0.5 1 d . U P A 1
H43A H 0.6716 -0.0151 0.5817 0.210 Uiso 0.5 1 calc R U P A 1
H43B H 0.6951 -0.0344 0.6537 0.210 Uiso 0.5 1 calc R U P A 1
H43C H 0.7558 -0.0765 0.5860 0.210 Uiso 0.5 1 calc R U P A 1
C44A C 0.872(2) 0.0162(11) 0.7099(12) 0.121(7) Uani 0.5 1 d . U P A 1
H44A H 0.9080 -0.0312 0.6980 0.181 Uiso 0.5 1 calc R U P A 1
H44B H 0.8059 0.0096 0.7360 0.181 Uiso 0.5 1 calc R U P A 1
H44C H 0.9278 0.0597 0.7389 0.181 Uiso 0.5 1 calc R U P A 1
C41C C 0.824(4) 0.037(2) 0.620(3) 0.114(8) Uani 0.5 1 d . U P A 2
C42C C 0.8893(19) 0.0316(12) 0.5585(13) 0.135(8) Uani 0.5 1 d . U P A 2
H42G H 0.9051 -0.0215 0.5384 0.203 Uiso 0.5 1 calc R U P A 2
H42H H 0.9618 0.0667 0.5733 0.203 Uiso 0.5 1 calc R U P A 2
H42I H 0.8445 0.0464 0.5230 0.203 Uiso 0.5 1 calc R U P A 2
C43C C 0.719(2) -0.0198(11) 0.5793(14) 0.108(7) Uani 0.5 1 d . U P A 2
H43G H 0.6870 -0.0010 0.5424 0.161 Uiso 0.5 1 calc R U P A 2
H43H H 0.6616 -0.0241 0.6117 0.161 Uiso 0.5 1 calc R U P A 2
H43I H 0.7425 -0.0707 0.5578 0.161 Uiso 0.5 1 calc R U P A 2
C44C C 0.871(3) 0.0007(15) 0.6710(13) 0.145(9) Uani 0.5 1 d . U P A 2
H44G H 0.8734 -0.0543 0.6473 0.217 Uiso 0.5 1 calc R U P A 2
H44H H 0.8228 0.0063 0.7097 0.217 Uiso 0.5 1 calc R U P A 2
H44I H 0.9494 0.0265 0.6895 0.217 Uiso 0.5 1 calc R U P A 2
C45A C 0.6766(6) 0.8434(3) 0.7938(3) 0.088(2) Uani 1 1 d . . . . .
C46A C 0.6041(5) 0.8701(3) 0.7547(3) 0.0703(16) Uani 1 1 d . . . . .
H46A H 0.5690 0.8362 0.7107 0.084 Uiso 1 1 calc R U . . .
C47A C 0.5791(5) 0.9462(3) 0.7771(3) 0.0748(18) Uani 1 1 d . . . . .
H47A H 0.5179 0.9592 0.7518 0.090 Uiso 1 1 calc R U . B 1
C48A C 0.636(4) 1.0007(18) 0.8314(17) 0.089(8) Uani 0.5 1 d . . P C 1
C49A C 0.7359(15) 0.9748(8) 0.8623(10) 0.105(6) Uani 0.5 1 d . . P C 1
H49A H 0.7860 1.0116 0.8989 0.126 Uiso 0.5 1 calc R U P C 1
C50A C 0.7592(15) 0.8979(8) 0.8393(9) 0.090(5) Uani 0.5 1 d . . P C 1
H50A H 0.8291 0.8841 0.8547 0.108 Uiso 0.5 1 calc R U P C 1
C51A C 0.6235(14) 1.0869(13) 0.8581(11) 0.097(5) Uani 0.5 1 d D U P C 1
C48C C 0.618(4) 0.9926(18) 0.8475(19) 0.092(8) Uani 0.5 1 d . U P C 2
C49C C 0.6657(16) 0.9636(8) 0.8923(9) 0.099(6) Uani 0.5 1 d . U P C 2
H49C H 0.6819 0.9937 0.9403 0.118 Uiso 0.5 1 calc R U P C 2
C50C C 0.6929(17) 0.8891(8) 0.8700(9) 0.096(6) Uani 0.5 1 d . U P C 2
H50C H 0.7221 0.8668 0.9035 0.115 Uiso 0.5 1 calc R U P C 2
C51C C 0.5902(16) 1.0769(11) 0.8734(11) 0.096(5) Uani 0.5 1 d D U P C 2
C52A C 0.5169(6) 1.1005(3) 0.8182(4) 0.105(2) Uani 1 1 d D U . . .
H52A H 0.5281 1.0886 0.7681 0.158 Uiso 0.5 1 calc R U P C 1
H52B H 0.4496 1.0669 0.8239 0.158 Uiso 0.5 1 calc R U P C 1
H52C H 0.5051 1.1547 0.8370 0.158 Uiso 0.5 1 calc R U P C 1
H52G H 0.4432 1.0665 0.8053 0.158 Uiso 0.5 1 calc R U P C 2
H52H H 0.5035 1.1542 0.8382 0.158 Uiso 0.5 1 calc R U P C 2
H52I H 0.5579 1.0957 0.7762 0.158 Uiso 0.5 1 calc R U P C 2
C53A C 0.5991(19) 1.1065(11) 0.9345(11) 0.110(6) Uani 0.5 1 d D U P C 1
H53A H 0.6690 1.1069 0.9637 0.164 Uiso 0.5 1 calc R U P C 1
H53B H 0.5386 1.0677 0.9398 0.164 Uiso 0.5 1 calc R U P C 1
H53C H 0.5740 1.1576 0.9495 0.164 Uiso 0.5 1 calc R U P C 1
C54A C 0.7371(16) 1.1318(10) 0.8490(10) 0.101(5) Uani 0.5 1 d D U P C 1
H54A H 0.7384 1.1870 0.8731 0.151 Uiso 0.5 1 calc R U P C 1
H54B H 0.7439 1.1236 0.7988 0.151 Uiso 0.5 1 calc R U P C 1
H54C H 0.8014 1.1132 0.8692 0.151 Uiso 0.5 1 calc R U P C 1
C53C C 0.538(2) 1.0886(11) 0.9445(11) 0.123(6) Uani 0.5 1 d D U P C 2
H53G H 0.4708 1.0493 0.9386 0.184 Uiso 0.5 1 calc R U P C 2
H53H H 0.5142 1.1402 0.9601 0.184 Uiso 0.5 1 calc R U P C 2
H53I H 0.5951 1.0838 0.9798 0.184 Uiso 0.5 1 calc R U P C 2
C54C C 0.7028(17) 1.1329(10) 0.8901(12) 0.126(7) Uani 0.5 1 d D U P C 2
H54G H 0.6906 1.1828 0.9222 0.189 Uiso 0.5 1 calc R U P C 2
H54H H 0.7282 1.1401 0.8464 0.189 Uiso 0.5 1 calc R U P C 2
H54I H 0.7615 1.1115 0.9122 0.189 Uiso 0.5 1 calc R U P C 2
Cl1B Cl 0.11308(11) 0.48323(7) 0.63511(7) 0.0636(4) Uani 1 1 d . . . . .
Cl2B Cl 0.15486(15) 0.97736(8) 0.72500(10) 0.0939(6) Uani 1 1 d . . . . .
C1B C 0.0730(6) 0.7841(4) 0.8871(3) 0.0780(17) Uani 1 1 d . . . . .
C2B C 0.1210(6) 0.8616(4) 0.8905(4) 0.0836(19) Uani 1 1 d . . . . .
C3B C 0.1017(7) 0.9260(4) 0.9472(4) 0.104(2) Uani 1 1 d . . . . .
H3B H 0.0498 0.9190 0.9801 0.125 Uiso 1 1 calc R U . . .
C4B C 0.1587(9) 0.9990(5) 0.9542(5) 0.122(3) Uani 1 1 d . . . . .
H4B H 0.1422 1.0421 0.9907 0.146 Uiso 1 1 calc R U . . .
C5B C 0.2390(8) 1.0108(4) 0.9094(4) 0.112(3) Uani 1 1 d . . . . .
H5B H 0.2810 1.0606 0.9168 0.135 Uiso 1 1 calc R U . . .
C6B C 0.2566(7) 0.9492(3) 0.8543(4) 0.097(2) Uani 1 1 d . . . . .
H6B H 0.3128 0.9570 0.8240 0.117 Uiso 1 1 calc R U . . .
C7B C 0.1953(6) 0.8753(3) 0.8406(3) 0.0776(17) Uani 1 1 d . . . . .
C8B C 0.2117(5) 0.8113(3) 0.7790(3) 0.0678(16) Uani 1 1 d . . . . .
C9B C 0.1726(5) 0.7368(3) 0.7828(3) 0.0631(14) Uani 1 1 d . . . . .
C10B C 0.1967(4) 0.6654(3) 0.7377(3) 0.0550(13) Uani 1 1 d . . . . .
C11B C 0.1255(4) 0.6039(3) 0.7573(3) 0.0577(14) Uani 1 1 d . . . . .
C12B C 0.0913(4) 0.5253(3) 0.7230(3) 0.0570(13) Uani 1 1 d . . . . .
C13B C 0.0239(5) 0.4799(3) 0.7556(3) 0.0696(16) Uani 1 1 d . . . . .
H13B H 0.0044 0.4258 0.7334 0.084 Uiso 1 1 calc R U . . .
C14B C -0.0137(5) 0.5142(4) 0.8197(4) 0.0742(17) Uani 1 1 d . . . . .
H14B H -0.0539 0.4826 0.8431 0.089 Uiso 1 1 calc R U . . .
C15B C 0.0054(5) 0.5935(4) 0.8512(3) 0.0741(16) Uani 1 1 d . . . . .
H15B H -0.0266 0.6170 0.8935 0.089 Uiso 1 1 calc R U . . .
C16B C 0.0738(5) 0.6382(3) 0.8185(3) 0.0654(15) Uani 1 1 d . . . . .
C17B C 0.1018(5) 0.7231(3) 0.8356(3) 0.0686(15) Uani 1 1 d . . . . .
C18B C 0.2657(5) 0.8113(3) 0.7177(3) 0.0607(14) Uani 1 1 d . . . . .
C19B C 0.2985(5) 0.8677(3) 0.6801(3) 0.0614(14) Uani 1 1 d . . . . .
C20B C 0.2661(5) 0.9393(3) 0.6796(3) 0.0747(17) Uani 1 1 d . . . . .
C21B C 0.3168(6) 0.9791(3) 0.6370(4) 0.085(2) Uani 1 1 d . . . . .
H21B H 0.2968 1.0286 0.6391 0.102 Uiso 1 1 calc R U . . .
C22B C 0.3938(7) 0.9490(4) 0.5927(4) 0.092(2) Uani 1 1 d . . . . .
H22B H 0.4302 0.9784 0.5660 0.110 Uiso 1 1 calc R U . . .
C23B C 0.4196(5) 0.8751(3) 0.5861(4) 0.0806(18) Uani 1 1 d . . . . .
H23B H 0.4697 0.8524 0.5529 0.097 Uiso 1 1 calc R U . . .
C24B C 0.3707(5) 0.8346(3) 0.6289(3) 0.0649(15) Uani 1 1 d . . . . .
C25B C 0.3777(4) 0.7545(3) 0.6288(3) 0.0586(14) Uani 1 1 d . . . . .
C26B C 0.4387(4) 0.6987(3) 0.5931(3) 0.0565(13) Uani 1 1 d . . . . .
C27B C 0.4294(4) 0.6265(3) 0.6108(3) 0.0525(12) Uani 1 1 d . . . . .
C28B C 0.4999(4) 0.5707(3) 0.5810(3) 0.0582(14) Uani 1 1 d . . . . .
H28B H 0.5471 0.5784 0.5462 0.070 Uiso 1 1 calc R U . . .
C29B C 0.5019(5) 0.5051(3) 0.6014(3) 0.0637(15) Uani 1 1 d . . . . .
H29B H 0.5488 0.4676 0.5800 0.076 Uiso 1 1 calc R U . . .
C30B C 0.4349(4) 0.4941(3) 0.6536(3) 0.0599(14) Uani 1 1 d . . . . .
H30B H 0.4389 0.4502 0.6692 0.072 Uiso 1 1 calc R U . . .
C31B C 0.3629(4) 0.5467(3) 0.6826(3) 0.0569(13) Uani 1 1 d . . . . .
H31B H 0.3175 0.5386 0.7181 0.068 Uiso 1 1 calc R U . . .
C32B C 0.3553(4) 0.6123(3) 0.6605(3) 0.0520(12) Uani 1 1 d . . . . .
C33B C 0.2829(4) 0.6694(3) 0.6927(3) 0.0542(13) Uani 1 1 d . . . . .
C34B C 0.3060(4) 0.7424(3) 0.6808(3) 0.0540(13) Uani 1 1 d . . . . .
C35B C -0.0026(6) 0.7703(4) 0.9415(3) 0.0782(17) Uani 1 1 d . . . . .
C36B C -0.1193(6) 0.7597(4) 0.9290(4) 0.0880(19) Uani 1 1 d . . . . .
H36B H -0.1537 0.7623 0.8858 0.106 Uiso 1 1 calc R U . . .
C37B C -0.1888(6) 0.7450(4) 0.9793(4) 0.093(2) Uani 1 1 d . . . . .
H37B H -0.2698 0.7382 0.9695 0.111 Uiso 1 1 calc R U . . .
C38B C -0.1432(7) 0.7403(4) 1.0427(4) 0.089(2) Uani 1 1 d . . . . .
C39B C -0.0235(8) 0.7494(5) 1.0537(4) 0.110(3) Uani 1 1 d . . . . .
H39B H 0.0111 0.7448 1.0960 0.132 Uiso 1 1 calc R U . . .
C40B C 0.0467(7) 0.7650(5) 1.0044(4) 0.110(3) Uani 1 1 d . . . . .
H40B H 0.1277 0.7720 1.0138 0.132 Uiso 1 1 calc R U . . .
C41B C -0.2155(7) 0.7246(4) 1.0987(4) 0.111(2) Uani 1 1 d D U . . .
C42B C -0.160(2) 0.6598(15) 1.122(2) 0.130(7) Uani 0.5 1 d D U P D 1
H42D H -0.2058 0.6445 1.1563 0.195 Uiso 0.5 1 calc R U P D 1
H42E H -0.0816 0.6802 1.1434 0.195 Uiso 0.5 1 calc R U P D 1
H42F H -0.1592 0.6146 1.0808 0.195 Uiso 0.5 1 calc R U P D 1
C44B C -0.3415(16) 0.6917(17) 1.080(2) 0.155(10) Uani 0.5 1 d D U P D 1
H44D H -0.3751 0.6847 1.1213 0.233 Uiso 0.5 1 calc R U P D 1
H44E H -0.3490 0.6417 1.0428 0.233 Uiso 0.5 1 calc R U P D 1
H44F H -0.3817 0.7275 1.0625 0.233 Uiso 0.5 1 calc R U P D 1
C42D C -0.209(2) 0.6456(16) 1.109(3) 0.180(15) Uani 0.5 1 d D U P D 2
H42J H -0.1298 0.6432 1.1258 0.271 Uiso 0.5 1 calc R U P D 2
H42K H -0.2319 0.6047 1.0646 0.271 Uiso 0.5 1 calc R U P D 2
H42L H -0.2601 0.6386 1.1443 0.271 Uiso 0.5 1 calc R U P D 2
C44D C -0.3437(14) 0.7276(16) 1.076(2) 0.133(8) Uani 0.5 1 d D U P D 2
H44J H -0.3675 0.6885 1.0299 0.200 Uiso 0.5 1 calc R U P D 2
H44K H -0.3512 0.7791 1.0719 0.200 Uiso 0.5 1 calc R U P D 2
H44L H -0.3924 0.7172 1.1107 0.200 Uiso 0.5 1 calc R U P D 2
C43B C -0.1950(9) 0.7938(5) 1.1645(4) 0.147(4) Uani 1 1 d . . . . .
H43D H -0.2152 0.8395 1.1532 0.220 Uiso 1 1 calc R U . . .
H43E H -0.1139 0.8030 1.1826 0.220 Uiso 1 1 calc R U . . .
H43F H -0.2425 0.7837 1.2002 0.220 Uiso 1 1 calc R U . . .
C45B C 0.5198(4) 0.7111(3) 0.5421(3) 0.0589(14) Uani 1 1 d . . . . .
C46B C 0.4828(5) 0.7031(3) 0.4723(3) 0.0685(16) Uani 1 1 d . . . . .
H46B H 0.4034 0.6897 0.4565 0.082 Uiso 1 1 calc R U . . .
C47B C 0.5609(5) 0.7144(3) 0.4256(3) 0.0710(16) Uani 1 1 d . . . . .
H47B H 0.5336 0.7082 0.3784 0.085 Uiso 1 1 calc R U . . .
C48B C 0.6788(5) 0.7348(3) 0.4463(3) 0.0648(15) Uani 1 1 d . . . . .
C49B C 0.7133(5) 0.7418(3) 0.5149(3) 0.0720(16) Uani 1 1 d . . . . .
H49B H 0.7927 0.7549 0.5306 0.086 Uiso 1 1 calc R U . . .
C50B C 0.6371(4) 0.7305(3) 0.5617(3) 0.0684(15) Uani 1 1 d . . . . .
H50B H 0.6655 0.7361 0.6086 0.082 Uiso 1 1 calc R U . . .
C51B C 0.7617(5) 0.7497(3) 0.3944(4) 0.0770(18) Uani 1 1 d . . . . .
C52B C 0.8862(5) 0.7578(4) 0.4238(5) 0.109(3) Uani 1 1 d . . . . .
H52D H 0.9371 0.7679 0.3896 0.164 Uiso 1 1 calc R U . . .
H52E H 0.9005 0.7098 0.4331 0.164 Uiso 1 1 calc R U . . .
H52F H 0.9013 0.8009 0.4677 0.164 Uiso 1 1 calc R U . . .
C53B C 0.7418(7) 0.6840(4) 0.3253(4) 0.105(2) Uani 1 1 d . . . . .
H53D H 0.6647 0.6815 0.3030 0.158 Uiso 1 1 calc R U . . .
H53E H 0.7491 0.6349 0.3345 0.158 Uiso 1 1 calc R U . . .
H53F H 0.7989 0.6931 0.2940 0.158 Uiso 1 1 calc R U . . .
C54B C 0.7421(6) 0.8255(4) 0.3806(4) 0.102(2) Uani 1 1 d . . . . .
H54D H 0.7936 0.8354 0.3466 0.153 Uiso 1 1 calc R U . . .
H54E H 0.7577 0.8682 0.4247 0.153 Uiso 1 1 calc R U . . .
H54F H 0.6623 0.8214 0.3616 0.153 Uiso 1 1 calc R U . . .

loop_
_atom_site_aniso_label
_atom_site_aniso_U_11
_atom_site_aniso_U_22
_atom_site_aniso_U_33
_atom_site_aniso_U_23
_atom_site_aniso_U_13
_atom_site_aniso_U_12
Cl1A 0.0737(8) 0.0638(8) 0.0781(10) 0.0376(7) 0.0121(7) 0.0154(6)
Cl2A 0.0977(11) 0.0906(11) 0.0693(11) 0.0328(9) 0.0188(9) 0.0209(9)
C1A 0.065(3) 0.034(2) 0.066(4) 0.018(2) 0.001(3) 0.007(2)
C2A 0.081(4) 0.045(3) 0.065(4) 0.025(3) 0.006(3) 0.010(3)
C3A 0.101(4) 0.060(3) 0.069(5) 0.035(3) 0.015(4) 0.018(3)
C4A 0.132(6) 0.081(4) 0.073(5) 0.042(4) 0.017(4) 0.031(4)
C5A 0.129(6) 0.087(4) 0.051(4) 0.029(3) 0.009(4) 0.029(4)
C6A 0.106(5) 0.059(3) 0.056(4) 0.021(3) 0.005(3) 0.021(3)
C7A 0.077(4) 0.050(3) 0.058(4) 0.019(3) 0.005(3) 0.012(3)
C8A 0.073(3) 0.042(3) 0.054(4) 0.017(2) -0.005(3) 0.004(2)
C9A 0.066(3) 0.038(2) 0.056(4) 0.019(2) -0.001(3) 0.004(2)
C10A 0.062(3) 0.036(2) 0.059(3) 0.014(2) 0.003(3) 0.008(2)
C11A 0.055(3) 0.041(3) 0.070(4) 0.022(3) 0.001(3) 0.003(2)
C12A 0.061(3) 0.047(3) 0.079(4) 0.024(3) 0.009(3) 0.010(2)
C13A 0.071(4) 0.068(4) 0.075(4) 0.034(3) 0.013(3) 0.013(3)
C14A 0.073(4) 0.060(3) 0.085(5) 0.028(3) 0.019(3) 0.020(3)
C15A 0.072(4) 0.048(3) 0.080(4) 0.022(3) 0.013(3) 0.015(3)
C16A 0.059(3) 0.042(3) 0.068(4) 0.023(3) 0.004(3) 0.007(2)
C17A 0.062(3) 0.038(2) 0.065(4) 0.019(2) 0.007(3) 0.009(2)
C18A 0.074(3) 0.041(3) 0.056(4) 0.008(2) -0.003(3) 0.015(2)
C19A 0.086(4) 0.054(3) 0.050(4) 0.010(3) -0.007(3) 0.020(3)
C20A 0.101(5) 0.070(4) 0.049(4) 0.014(3) 0.005(3) 0.030(3)
C21A 0.106(5) 0.119(6) 0.050(4) 0.022(4) 0.008(4) 0.048(4)
C22A 0.150(7) 0.085(5) 0.056(5) 0.007(4) -0.003(5) 0.059(5)
C23A 0.131(6) 0.069(4) 0.064(5) 0.009(3) -0.003(4) 0.042(4)
C24A 0.102(5) 0.048(3) 0.057(4) 0.005(3) -0.014(3) 0.025(3)
C25A 0.092(4) 0.039(3) 0.067(4) 0.009(3) -0.016(3) 0.013(3)
C26A 0.101(5) 0.032(3) 0.086(5) 0.015(3) -0.033(4) 0.004(3)
C27A 0.088(4) 0.043(3) 0.090(5) 0.025(3) -0.031(4) -0.001(3)
C28A 0.090(5) 0.049(3) 0.145(7) 0.046(4) -0.039(5) -0.006(3)
C29A 0.084(5) 0.066(4) 0.170(8) 0.071(5) -0.034(5) -0.017(4)
C30A 0.076(4) 0.078(4) 0.126(6) 0.063(4) -0.013(4) -0.009(3)
C31A 0.073(4) 0.058(3) 0.103(5) 0.048(3) -0.012(4) -0.009(3)
C32A 0.074(4) 0.042(3) 0.078(4) 0.023(3) -0.013(3) -0.002(3)
C33A 0.066(3) 0.037(2) 0.066(4) 0.020(2) -0.010(3) 0.002(2)
C34A 0.082(4) 0.033(2) 0.059(4) 0.012(2) -0.004(3) 0.010(2)
C35A 0.065(3) 0.037(2) 0.074(4) 0.024(3) 0.009(3) 0.009(2)
C36A 0.077(4) 0.043(3) 0.124(6) 0.017(3) -0.013(4) 0.009(3)
C37A 0.086(4) 0.042(3) 0.135(6) 0.014(3) -0.005(4) 0.005(3)
C38A 0.075(4) 0.037(3) 0.130(6) 0.024(3) 0.022(4) 0.010(3)
C39A 0.065(4) 0.051(3) 0.130(6) 0.035(4) 0.013(4) 0.016(3)
C40A 0.067(3) 0.044(3) 0.098(5) 0.025(3) 0.005(3) 0.006(2)
C41A 0.110(11) 0.035(9) 0.21(2) 0.058(11) 0.078(12) 0.033(8)
C42A 0.094(10) 0.052(8) 0.168(17) 0.020(11) 0.057(10) 0.015(8)
C43A 0.137(12) 0.042(8) 0.26(3) 0.064(13) 0.069(13) 0.017(8)
C44A 0.139(13) 0.047(8) 0.213(19) 0.065(11) 0.089(13) 0.055(9)
C41C 0.098(12) 0.057(13) 0.166(17) 0.001(10) 0.008(10) 0.013(9)
C42C 0.133(14) 0.063(10) 0.186(19) -0.001(12) 0.037(12) 0.015(10)
C43C 0.115(10) 0.037(9) 0.156(18) 0.008(9) -0.001(10) 0.017(7)
C44C 0.163(17) 0.082(13) 0.175(19) 0.006(11) 0.003(13) 0.052(12)
C45A 0.128(5) 0.036(3) 0.088(5) 0.009(3) -0.043(4) 0.015(3)
C46A 0.083(4) 0.046(3) 0.077(4) 0.017(3) -0.011(3) 0.009(3)
C47A 0.087(4) 0.041(3) 0.091(5) 0.016(3) -0.011(4) 0.014(3)
C48A 0.152(19) 0.033(9) 0.080(16) 0.026(8) -0.033(14) 0.004(9)
C49A 0.123(14) 0.044(7) 0.124(16) 0.003(8) -0.047(11) 0.007(8)
C50A 0.110(13) 0.046(7) 0.099(14) 0.008(8) -0.030(10) 0.012(8)
C51A 0.129(9) 0.046(9) 0.108(10) 0.021(7) -0.027(8) 0.003(7)
C48C 0.142(17) 0.030(7) 0.093(12) 0.012(7) -0.033(11) 0.010(8)
C49C 0.165(16) 0.038(6) 0.085(10) 0.009(6) -0.025(10) 0.029(8)
C50C 0.166(17) 0.036(6) 0.076(12) 0.006(6) -0.028(10) 0.027(8)
C51C 0.144(11) 0.024(6) 0.107(10) 0.008(6) -0.040(8) 0.010(7)
C52A 0.146(6) 0.046(3) 0.117(5) 0.018(3) -0.024(4) 0.022(3)
C53A 0.151(15) 0.055(10) 0.114(9) 0.018(7) -0.018(9) 0.010(10)
C54A 0.135(9) 0.037(7) 0.121(14) 0.019(9) -0.024(9) 0.004(6)
C53C 0.182(16) 0.051(9) 0.114(9) 0.001(7) -0.024(10) 0.019(10)
C54C 0.158(11) 0.036(7) 0.161(17) 0.007(10) -0.037(10) 0.005(7)
Cl1B 0.0701(8) 0.0532(7) 0.0685(10) 0.0221(6) 0.0070(7) 0.0039(6)
Cl2B 0.1091(13) 0.0556(8) 0.1188(15) 0.0243(9) 0.0089(11) 0.0270(8)
C1B 0.096(5) 0.074(4) 0.066(4) 0.019(3) 0.012(4) 0.024(3)
C2B 0.115(5) 0.065(4) 0.069(5) 0.013(3) 0.002(4) 0.027(4)
C3B 0.151(7) 0.077(5) 0.073(5) -0.001(4) 0.005(5) 0.039(5)
C4B 0.192(9) 0.073(5) 0.085(6) -0.003(4) 0.007(6) 0.036(6)
C5B 0.176(9) 0.069(5) 0.079(6) 0.003(4) 0.008(6) 0.018(5)
C6B 0.144(6) 0.050(3) 0.083(5) 0.002(3) -0.003(4) 0.011(4)
C7B 0.103(5) 0.055(3) 0.073(5) 0.013(3) 0.003(4) 0.020(3)
C8B 0.083(4) 0.043(3) 0.074(4) 0.013(3) -0.001(3) 0.011(3)
C9B 0.073(4) 0.055(3) 0.063(4) 0.021(3) 0.005(3) 0.010(3)
C10B 0.069(3) 0.047(3) 0.052(3) 0.020(2) 0.008(3) 0.010(2)
C11B 0.061(3) 0.058(3) 0.060(4) 0.027(3) 0.006(3) 0.007(2)
C12B 0.070(3) 0.059(3) 0.043(3) 0.016(3) 0.008(3) 0.010(3)
C13B 0.068(3) 0.068(3) 0.084(5) 0.043(4) 0.007(3) 0.003(3)
C14B 0.083(4) 0.081(4) 0.071(5) 0.042(4) 0.013(3) 0.007(3)
C15B 0.080(4) 0.086(4) 0.067(4) 0.035(4) 0.019(3) 0.019(3)
C16B 0.074(4) 0.067(3) 0.063(4) 0.028(3) 0.018(3) 0.015(3)
C17B 0.082(4) 0.065(3) 0.062(4) 0.021(3) 0.010(3) 0.017(3)
C18B 0.066(3) 0.048(3) 0.068(4) 0.020(3) 0.004(3) 0.002(2)
C19B 0.074(4) 0.043(3) 0.069(4) 0.021(3) 0.002(3) 0.007(3)
C20B 0.075(4) 0.049(3) 0.099(5) 0.018(3) 0.004(3) 0.017(3)
C21B 0.107(5) 0.049(3) 0.110(6) 0.043(4) 0.002(4) 0.009(3)
C22B 0.115(6) 0.061(4) 0.115(6) 0.049(4) 0.018(5) 0.012(4)
C23B 0.086(4) 0.059(3) 0.106(5) 0.039(4) 0.011(4) 0.010(3)
C24B 0.072(4) 0.046(3) 0.080(4) 0.028(3) 0.000(3) 0.001(3)
C25B 0.064(3) 0.041(3) 0.070(4) 0.021(3) -0.002(3) -0.001(2)
C26B 0.060(3) 0.044(3) 0.066(4) 0.021(3) 0.004(3) 0.002(2)
C27B 0.055(3) 0.043(3) 0.059(3) 0.017(2) 0.004(3) 0.004(2)
C28B 0.060(3) 0.054(3) 0.066(4) 0.025(3) 0.010(3) 0.006(2)
C29B 0.065(3) 0.051(3) 0.075(4) 0.019(3) 0.005(3) 0.007(2)
C30B 0.067(3) 0.045(3) 0.068(4) 0.020(3) 0.000(3) 0.006(2)
C31B 0.067(3) 0.046(3) 0.062(4) 0.026(3) 0.004(3) 0.003(2)
C32B 0.057(3) 0.043(3) 0.059(3) 0.018(2) 0.007(3) 0.008(2)
C33B 0.062(3) 0.048(3) 0.053(3) 0.018(2) 0.004(3) 0.004(2)
C34B 0.060(3) 0.042(3) 0.063(4) 0.022(2) 0.006(3) 0.004(2)
C35B 0.091(5) 0.084(4) 0.060(4) 0.019(3) 0.008(4) 0.023(3)
C36B 0.084(5) 0.106(5) 0.071(5) 0.023(4) -0.002(4) 0.018(4)
C37B 0.090(5) 0.096(5) 0.082(5) 0.014(4) 0.005(4) 0.008(4)
C38B 0.108(6) 0.084(4) 0.062(5) 0.008(4) 0.012(4) 0.000(4)
C39B 0.120(7) 0.133(7) 0.073(5) 0.033(5) 0.003(5) 0.001(5)
C40B 0.101(5) 0.162(8) 0.071(5) 0.048(5) 0.001(4) 0.007(5)
C41B 0.143(6) 0.087(5) 0.091(6) 0.013(4) 0.039(5) -0.010(4)
C42B 0.148(15) 0.106(12) 0.140(19) 0.052(14) 0.050(13) -0.018(11)
C44B 0.146(10) 0.15(2) 0.17(2) 0.06(2) 0.025(9) -0.032(10)
C42D 0.15(2) 0.115(14) 0.29(4) 0.09(2) 0.06(2) -0.014(13)
C44D 0.135(9) 0.121(18) 0.148(18) 0.053(18) 0.057(9) -0.016(9)
C43B 0.232(11) 0.111(7) 0.087(6) 0.014(5) 0.066(7) 0.005(7)
C45B 0.062(3) 0.052(3) 0.066(4) 0.024(3) 0.009(3) 0.004(2)
C46B 0.063(3) 0.069(3) 0.080(4) 0.035(3) 0.005(3) 0.005(3)
C47B 0.076(4) 0.078(4) 0.074(4) 0.044(3) 0.009(3) 0.014(3)
C48B 0.067(4) 0.055(3) 0.083(5) 0.036(3) 0.020(3) 0.010(3)
C49B 0.062(3) 0.070(4) 0.086(5) 0.030(3) 0.010(3) 0.000(3)
C50B 0.056(3) 0.078(4) 0.071(4) 0.028(3) 0.006(3) -0.004(3)
C51B 0.081(4) 0.069(4) 0.096(5) 0.044(4) 0.031(4) 0.008(3)
C52B 0.075(4) 0.127(6) 0.155(8) 0.079(6) 0.042(5) 0.022(4)
C53B 0.144(7) 0.077(4) 0.108(6) 0.042(5) 0.052(5) 0.012(4)
C54B 0.127(6) 0.073(4) 0.136(7) 0.066(5) 0.055(5) 0.022(4)

loop_
_atom_type_symbol
_atom_type_description
_atom_type_scat_dispersion_real
_atom_type_scat_dispersion_imag
_atom_type_scat_source
C C 0.0181 0.0091 'International Tables Vol C Tables 4.2.6.8 and 6.1.1.4'
H H 0.0000 0.0000 'International Tables Vol C Tables 4.2.6.8 and 6.1.1.4'
Cl Cl 0.3639 0.7018 'International Tables Vol C Tables 4.2.6.8 and 6.1.1.4'

loop_
_exptl_crystal_face_index_h
_exptl_crystal_face_index_k
_exptl_crystal_face_index_l
_exptl_crystal_face_perp_dist
0 0 1 0.0230
0 0 -1 0.0230
2 -1 0 0.0645
-2 1 0 0.0645
0 -2 1 0.0135
0 2 -1 0.0135

loop_
_geom_angle_atom_site_label_1
_geom_angle_atom_site_label_2
_geom_angle_atom_site_label_3
_geom_angle
C17A C1A C2A 118.5(4)
C17A C1A C35A 121.0(5)
C2A C1A C35A 120.4(4)
C7A C2A C3A 117.9(5)
C7A C2A C1A 122.0(5)
C3A C2A C1A 120.0(5)
C4A C3A C2A 121.0(5)
C4A C3A H3A 119.5
C2A C3A H3A 119.5
C3A C4A C5A 121.6(6)
C3A C4A H4A 119.2
C5A C4A H4A 119.2
C6A C5A C4A 119.3(6)
C6A C5A H5A 120.4
C4A C5A H5A 120.4
C5A C6A C7A 121.2(5)
C5A C6A H6A 119.4
C7A C6A H6A 119.4
C6A C7A C2A 118.9(5)
C6A C7A C8A 121.7(5)
C2A C7A C8A 119.1(5)
C9A C8A C18A 114.2(5)
C9A C8A C7A 116.0(4)
C18A C8A C7A 129.6(5)
C8A C9A C10A 126.5(4)
C8A C9A C17A 122.9(4)
C10A C9A C17A 110.6(5)
C33A C10A C9A 115.5(5)
C33A C10A C11A 138.5(5)
C9A C10A C11A 106.0(4)
C12A C11A C16A 118.0(5)
C12A C11A C10A 133.0(4)
C16A C11A C10A 108.2(5)
C13A C12A C11A 119.6(5)
C13A C12A Cl1A 117.1(4)
C11A C12A Cl1A 122.9(4)
C14A C13A C12A 120.6(6)
C14A C13A H13A 119.7
C12A C13A H13A 119.7
C15A C14A C13A 120.9(6)
C15A C14A H14A 119.5
C13A C14A H14A 119.5
C14A C15A C16A 119.2(5)
C14A C15A H15A 120.4
C16A C15A H15A 120.4
C15A C16A C11A 120.9(5)
C15A C16A C17A 130.8(4)
C11A C16A C17A 108.1(4)
C1A C17A C9A 119.9(5)
C1A C17A C16A 133.8(5)
C9A C17A C16A 106.3(4)
C34A C18A C8A 116.4(5)
C34A C18A C19A 106.5(4)
C8A C18A C19A 137.0(5)
C20A C19A C24A 117.3(6)
C20A C19A C18A 133.3(5)
C24A C19A C18A 108.3(5)
C19A C20A C21A 121.4(6)
C19A C20A Cl2A 122.5(5)
C21A C20A Cl2A 115.8(6)
C22A C21A C20A 117.9(7)
C22A C21A H21A 121.0
C20A C21A H21A 121.0
C23A C22A C21A 122.5(7)
C23A C22A H22A 118.8
C21A C22A H22A 118.8
C22A C23A C24A 118.2(7)
C22A C23A H23A 120.9
C24A C23A H23A 120.9
C23A C24A C19A 121.9(7)
C23A C24A C25A 129.9(6)
C19A C24A C25A 107.9(5)
C26A C25A C34A 119.9(6)
C26A C25A C24A 134.4(5)
C34A C25A C24A 105.7(5)
C25A C26A C27A 118.9(5)
C25A C26A C45A 120.9(7)
C27A C26A C45A 120.1(6)
C26A C27A C28A 121.2(6)
C26A C27A C32A 121.9(5)
C28A C27A C32A 116.9(7)
C29A C28A C27A 122.1(6)
C29A C28A H28A 119.0
C27A C28A H28A 119.0
C28A C29A C30A 121.6(6)
C28A C29A H29A 119.2
C30A C29A H29A 119.2
C31A C30A C29A 118.8(7)
C31A C30A H30A 120.6
C29A C30A H30A 120.6
C30A C31A C32A 121.3(6)
C30A C31A H31A 119.3
C32A C31A H31A 119.3
C31A C32A C27A 119.1(5)
C31A C32A C33A 122.1(5)
C27A C32A C33A 118.4(6)
C34A C33A C10A 115.1(4)
C34A C33A C32A 116.7(5)
C10A C33A C32A 128.1(6)
C33A C34A C18A 126.7(4)
C33A C34A C25A 122.7(5)
C18A C34A C25A 110.7(5)
C40A C35A C36A 117.1(5)
C40A C35A C1A 122.2(4)
C36A C35A C1A 120.7(5)
C37A C36A C35A 121.3(6)
C37A C36A H36A 119.3
C35A C36A H36A 119.3
C38A C37A C36A 121.9(6)
C38A C37A H37A 119.1
C36A C37A H37A 119.1
C37A C38A C39A 116.4(5)
C37A C38A C41C 120.3(16)
C39A C38A C41C 122.9(16)
C37A C38A C41A 124.3(17)
C39A C38A C41A 119.2(17)
C40A C39A C38A 122.4(5)
C40A C39A H39A 118.8
C38A C39A H39A 118.8
C39A C40A C35A 120.9(5)
C39A C40A H40A 119.6
C35A C40A H40A 119.6
C43A C41A C38A 116(3)
C43A C41A C42A 126(3)
C38A C41A C42A 110.0(18)
C43A C41A C44A 96.1(18)
C38A C41A C44A 105(3)
C42A C41A C44A 100(2)
C41A C42A H42A 109.5
C41A C42A H42B 109.5
H42A C42A H42B 109.5
C41A C42A H42C 109.5
H42A C42A H42C 109.5
H42B C42A H42C 109.5
C41A C43A H43A 109.5
C41A C43A H43B 109.5
H43A C43A H43B 109.5
C41A C43A H43C 109.5
H43A C43A H43C 109.5
H43B C43A H43C 109.5
C41A C44A H44A 109.5
C41A C44A H44B 109.5
H44A C44A H44B 109.5
C41A C44A H44C 109.5
H44A C44A H44C 109.5
H44B C44A H44C 109.5
C42C C41C C44C 115(3)
C42C C41C C38A 116(3)
C44C C41C C38A 110(3)
C42C C41C C43C 96(3)
C44C C41C C43C 106(2)
C38A C41C C43C 114(3)
C41C C42C H42G 109.5
C41C C42C H42H 109.5
H42G C42C H42H 109.5
C41C C42C H42I 109.5
H42G C42C H42I 109.5
H42H C42C H42I 109.5
C41C C43C H43G 109.5
C41C C43C H43H 109.5
H43G C43C H43H 109.5
C41C C43C H43I 109.5
H43G C43C H43I 109.5
H43H C43C H43I 109.5
C41C C44C H44G 109.5
C41C C44C H44H 109.5
H44G C44C H44H 109.5
C41C C44C H44I 109.5
H44G C44C H44I 109.5
H44H C44C H44I 109.5
C46A C45A C50A 116.4(7)
C46A C45A C50C 114.0(8)
C46A C45A C26A 121.6(5)
C50A C45A C26A 116.3(8)
C50C C45A C26A 121.4(7)
C45A C46A C47A 122.0(6)
C45A C46A H46A 119.0
C47A C46A H46A 119.0
C48A C47A C46A 123.4(16)
C46A C47A C48C 118.2(14)
C48A C47A H47A 118.3
C46A C47A H47A 118.3
C47A C48A C49A 113(2)
C47A C48A C51A 129(3)
C49A C48A C51A 118(3)
C50A C49A C48A 122.7(18)
C50A C49A H49A 118.7
C48A C49A H49A 118.7
C45A C50A C49A 117.4(13)
C45A C50A H50A 121.3
C49A C50A H50A 121.3
C53A C51A C48A 108.3(16)
C53A C51A C52A 106.0(15)
C48A C51A C52A 108.7(19)
C53A C51A C54A 112.1(15)
C48A C51A C54A 107(2)
C52A C51A C54A 114.8(13)
C49C C48C C47A 121(2)
C49C C48C C51C 119(3)
C47A C48C C51C 119(2)
C48C C49C C50C 120(2)
C48C C49C H49C 119.9
C50C C49C H49C 119.9
C49C C50C C45A 120.5(13)
C49C C50C H50C 119.8
C45A C50C H50C 119.8
C54C C51C C53C 105.6(15)
C54C C51C C48C 109(2)
C53C C51C C48C 108.1(17)
C54C C51C C52A 105.6(13)
C53C C51C C52A 113.8(15)
C48C C51C C52A 114.3(18)
C51A C52A H52A 109.5
C51A C52A H52B 109.5
H52A C52A H52B 109.5
C51A C52A H52C 109.5
H52A C52A H52C 109.5
H52B C52A H52C 109.5
C51C C52A H52G 109.5
C51C C52A H52H 109.5
H52G C52A H52H 109.5
C51C C52A H52I 109.5
H52G C52A H52I 109.5
H52H C52A H52I 109.5
C51A C53A H53A 109.5
C51A C53A H53B 109.5
H53A C53A H53B 109.5
C51A C53A H53C 109.5
H53A C53A H53C 109.5
H53B C53A H53C 109.5
C51A C54A H54A 109.5
C51A C54A H54B 109.5
H54A C54A H54B 109.5
C51A C54A H54C 109.5
H54A C54A H54C 109.5
H54B C54A H54C 109.5
C51C C53C H53G 109.5
C51C C53C H53H 109.5
H53G C53C H53H 109.5
C51C C53C H53I 109.5
H53G C53C H53I 109.5
H53H C53C H53I 109.5
C51C C54C H54G 109.5
C51C C54C H54H 109.5
H54G C54C H54H 109.5
C51C C54C H54I 109.5
H54G C54C H54I 109.5
H54H C54C H54I 109.5
C17B C1B C2B 118.8(6)
C17B C1B C35B 120.3(6)
C2B C1B C35B 120.8(6)
C3B C2B C7B 118.1(6)
C3B C2B C1B 120.4(7)
C7B C2B C1B 121.3(6)
C4B C3B C2B 119.7(8)
C4B C3B H3B 120.1
C2B C3B H3B 120.1
C5B C4B C3B 121.8(8)
C5B C4B H4B 119.1
C3B C4B H4B 119.1
C6B C5B C4B 118.5(8)
C6B C5B H5B 120.7
C4B C5B H5B 120.7
C5B C6B C7B 122.7(8)
C5B C6B H6B 118.7
C7B C6B H6B 118.7
C6B C7B C2B 118.6(6)
C6B C7B C8B 121.4(7)
C2B C7B C8B 119.9(5)
C9B C8B C18B 114.2(5)
C9B C8B C7B 114.9(6)
C18B C8B C7B 130.8(5)
C8B C9B C10B 126.5(5)
C8B C9B C17B 123.6(5)
C10B C9B C17B 109.9(5)
C33B C10B C9B 116.6(4)
C33B C10B C11B 137.0(5)
C9B C10B C11B 106.1(5)
C12B C11B C16B 117.6(5)
C12B C11B C10B 132.8(5)
C16B C11B C10B 109.0(5)
C11B C12B C13B 120.3(5)
C11B C12B Cl1B 121.5(4)
C13B C12B Cl1B 117.6(4)
C14B C13B C12B 119.6(6)
C14B C13B H13B 120.2
C12B C13B H13B 120.2
C13B C14B C15B 121.9(6)
C13B C14B H14B 119.0
C15B C14B H14B 119.0
C14B C15B C16B 117.8(6)
C14B C15B H15B 121.1
C16B C15B H15B 121.1
C15B C16B C11B 121.7(5)
C15B C16B C17B 130.5(6)
C11B C16B C17B 107.7(5)
C1B C17B C9B 120.0(5)
C1B C17B C16B 133.4(6)
C9B C17B C16B 106.7(5)
C34B C18B C8B 116.9(5)
C34B C18B C19B 106.2(5)
C8B C18B C19B 136.9(5)
C20B C19B C24B 116.4(5)
C20B C19B C18B 135.3(6)
C24B C19B C18B 107.9(4)
C21B C20B C19B 120.4(6)
C21B C20B Cl2B 117.2(5)
C19B C20B Cl2B 122.1(5)
C22B C21B C20B 121.5(5)
C22B C21B H21B 119.3
C20B C21B H21B 119.3
C21B C22B C23B 120.1(6)
C21B C22B H22B 119.9
C23B C22B H22B 119.9
C22B C23B C24B 119.1(7)
C22B C23B H23B 120.4
C24B C23B H23B 120.4
C23B C24B C19B 121.8(5)
C23B C24B C25B 129.6(6)
C19B C24B C25B 108.6(5)
C26B C25B C34B 121.4(4)
C26B C25B C24B 133.1(5)
C34B C25B C24B 105.4(5)
C25B C26B C27B 117.4(5)
C25B C26B C45B 122.9(4)
C27B C26B C45B 119.5(5)
C28B C27B C32B 118.5(4)
C28B C27B C26B 119.5(5)
C32B C27B C26B 121.9(5)
C29B C28B C27B 121.4(5)
C29B C28B H28B 119.3
C27B C28B H28B 119.3
C28B C29B C30B 119.8(5)
C28B C29B H29B 120.1
C30B C29B H29B 120.1
C31B C30B C29B 120.2(5)
C31B C30B H30B 119.9
C29B C30B H30B 119.9
C30B C31B C32B 121.2(5)
C30B C31B H31B 119.4
C32B C31B H31B 119.4
C31B C32B C27B 118.7(5)
C31B C32B C33B 121.4(5)
C27B C32B C33B 119.5(4)
C10B C33B C34B 114.2(5)
C10B C33B C32B 129.7(4)
C34B C33B C32B 116.0(4)
C18B C34B C33B 126.3(5)
C18B C34B C25B 111.1(4)
C33B C34B C25B 122.5(5)
C36B C35B C40B 119.2(7)
C36B C35B C1B 121.0(6)
C40B C35B C1B 119.8(6)
C35B C36B C37B 120.5(6)
C35B C36B H36B 119.7
C37B C36B H36B 119.7
C38B C37B C36B 122.1(7)
C38B C37B H37B 119.0
C36B C37B H37B 119.0
C37B C38B C39B 116.5(7)
C37B C38B C41B 123.7(7)
C39B C38B C41B 119.8(7)
C40B C39B C38B 122.0(7)
C40B C39B H39B 119.0
C38B C39B H39B 119.0
C35B C40B C39B 119.8(7)
C35B C40B H40B 120.1
C39B C40B H40B 120.1
C43B C41B C44B 112.7(18)
C43B C41B C38B 109.7(6)
C44B C41B C38B 119.8(17)
C43B C41B C42D 116(2)
C38B C41B C42D 114.1(19)
C43B C41B C44D 99.8(16)
C38B C41B C44D 107.7(14)
C42D C41B C44D 107.9(14)
C43B C41B C42B 103.4(16)
C44B C41B C42B 104.2(14)
C38B C41B C42B 105.2(14)
C41B C42B H42D 109.5
C41B C42B H42E 109.5
H42D C42B H42E 109.5
C41B C42B H42F 109.5
H42D C42B H42F 109.5
H42E C42B H42F 109.5
C41B C44B H44D 109.5
C41B C44B H44E 109.5
H44D C44B H44E 109.5
C41B C44B H44F 109.5
H44D C44B H44F 109.5
H44E C44B H44F 109.5
C41B C42D H42J 109.5
C41B C42D H42K 109.5
H42J C42D H42K 109.5
C41B C42D H42L 109.5
H42J C42D H42L 109.5
H42K C42D H42L 109.5
C41B C44D H44J 109.5
C41B C44D H44K 109.5
H44J C44D H44K 109.5
C41B C44D H44L 109.5
H44J C44D H44L 109.5
H44K C44D H44L 109.5
C41B C43B H43D 109.5
C41B C43B H43E 109.5
H43D C43B H43E 109.5
C41B C43B H43F 109.5
H43D C43B H43F 109.5
H43E C43B H43F 109.5
C50B C45B C46B 116.7(5)
C50B C45B C26B 121.2(5)
C46B C45B C26B 122.1(5)
C47B C46B C45B 120.8(5)
C47B C46B H46B 119.6
C45B C46B H46B 119.6
C46B C47B C48B 121.8(6)
C46B C47B H47B 119.1
C48B C47B H47B 119.1
C49B C48B C47B 116.4(5)
C49B C48B C51B 123.1(5)
C47B C48B C51B 120.5(6)
C48B C49B C50B 122.5(5)
C48B C49B H49B 118.7
C50B C49B H49B 118.7
C49B C50B C45B 121.7(6)
C49B C50B H50B 119.1
C45B C50B H50B 119.1
C53B C51B C52B 108.3(6)
C53B C51B C48B 110.9(5)
C52B C51B C48B 111.5(5)
C53B C51B C54B 109.4(6)
C52B C51B C54B 108.3(5)
C48B C51B C54B 108.5(5)
C51B C52B H52D 109.5
C51B C52B H52E 109.5
H52D C52B H52E 109.5
C51B C52B H52F 109.5
H52D C52B H52F 109.5
H52E C52B H52F 109.5
C51B C53B H53D 109.5
C51B C53B H53E 109.5
H53D C53B H53E 109.5
C51B C53B H53F 109.5
H53D C53B H53F 109.5
H53E C53B H53F 109.5
C51B C54B H54D 109.5
C51B C54B H54E 109.5
H54D C54B H54E 109.5
C51B C54B H54F 109.5
H54D C54B H54F 109.5
H54E C54B H54F 109.5

loop_
_geom_bond_atom_site_label_1
_geom_bond_atom_site_label_2
_geom_bond_distance
Cl1A C12A 1.722(5)
Cl2A C20A 1.749(6)
C1A C17A 1.376(6)
C1A C2A 1.437(7)
C1A C35A 1.495(6)
C2A C7A 1.420(7)
C2A C3A 1.426(7)
C3A C4A 1.352(8)
C3A H3A 0.9500
C4A C5A 1.387(8)
C4A H4A 0.9500
C5A C6A 1.381(7)
C5A H5A 0.9500
C6A C7A 1.411(8)
C6A H6A 0.9500
C7A C8A 1.460(7)
C8A C9A 1.405(7)
C8A C18A 1.418(6)
C9A C10A 1.422(7)
C9A C17A 1.442(6)
C10A C33A 1.419(6)
C10A C11A 1.469(7)
C11A C12A 1.408(7)
C11A C16A 1.440(6)
C12A C13A 1.403(8)
C13A C14A 1.396(7)
C13A H13A 0.9500
C14A C15A 1.385(8)
C14A H14A 0.9500
C15A C16A 1.394(7)
C15A H15A 0.9500
C16A C17A 1.458(7)
C18A C34A 1.411(7)
C18A C19A 1.473(8)
C19A C20A 1.374(8)
C19A C24A 1.436(7)
C20A C21A 1.419(8)
C21A C22A 1.399(9)
C21A H21A 0.9500
C22A C23A 1.373(10)
C22A H22A 0.9500
C23A C24A 1.382(8)
C23A H23A 0.9500
C24A C25A 1.477(8)
C25A C26A 1.368(8)
C25A C34A 1.451(7)
C26A C27A 1.430(9)
C26A C45A 1.510(7)
C27A C28A 1.430(8)
C27A C32A 1.432(8)
C28A C29A 1.334(10)
C28A H28A 0.9500
C29A C30A 1.402(9)
C29A H29A 0.9500
C30A C31A 1.384(7)
C30A H30A 0.9500
C31A C32A 1.408(8)
C31A H31A 0.9500
C32A C33A 1.470(7)
C33A C34A 1.387(7)
C35A C40A 1.389(7)
C35A C36A 1.391(7)
C36A C37A 1.388(8)
C36A H36A 0.9500
C37A C38A 1.383(8)
C37A H37A 0.9500
C38A C39A 1.389(8)
C38A C41C 1.52(4)
C38A C41A 1.53(3)
C39A C40A 1.383(7)
C39A H39A 0.9500
C40A H40A 0.9500
C41A C43A 1.47(4)
C41A C42A 1.53(4)
C41A C44A 1.73(4)
C42A H42A 0.9800
C42A H42B 0.9800
C42A H42C 0.9800
C43A H43A 0.9800
C43A H43B 0.9800
C43A H43C 0.9800
C44A H44A 0.9800
C44A H44B 0.9800
C44A H44C 0.9800
C41C C42C 1.47(5)
C41C C44C 1.49(4)
C41C C43C 1.53(4)
C42C H42G 0.9800
C42C H42H 0.9800
C42C H42I 0.9800
C43C H43G 0.9800
C43C H43H 0.9800
C43C H43I 0.9800
C44C H44G 0.9800
C44C H44H 0.9800
C44C H44I 0.9800
C45A C46A 1.353(7)
C45A C50A 1.378(17)
C45A C50C 1.494(17)
C46A C47A 1.402(7)
C46A H46A 0.9500
C47A C48A 1.32(4)
C47A C48C 1.43(4)
C47A H47A 0.9500
C48A C49A 1.49(4)
C48A C51A 1.53(3)
C49A C50A 1.410(18)
C49A H49A 0.9500
C50A H50A 0.9500
C51A C53A 1.517(16)
C51A C52A 1.535(15)
C51A C54A 1.538(16)
C48C C49C 1.30(3)
C48C C51C 1.55(4)
C49C C50C 1.384(19)
C49C H49C 0.9500
C50C H50C 0.9500
C51C C54C 1.533(16)
C51C C53C 1.551(16)
C51C C52A 1.556(14)
C52A H52A 0.9800
C52A H52B 0.9800
C52A H52C 0.9800
C52A H52G 0.9800
C52A H52H 0.9800
C52A H52I 0.9800
C53A H53A 0.9800
C53A H53B 0.9800
C53A H53C 0.9800
C54A H54A 0.9800
C54A H54B 0.9800
C54A H54C 0.9800
C53C H53G 0.9800
C53C H53H 0.9800
C53C H53I 0.9800
C54C H54G 0.9800
C54C H54H 0.9800
C54C H54I 0.9800
Cl1B C12B 1.746(5)
Cl2B C20B 1.734(6)
C1B C17B 1.367(8)
C1B C2B 1.443(8)
C1B C35B 1.508(9)
C2B C3B 1.422(9)
C2B C7B 1.424(9)
C3B C4B 1.387(10)
C3B H3B 0.9500
C4B C5B 1.383(11)
C4B H4B 0.9500
C5B C6B 1.367(9)
C5B H5B 0.9500
C6B C7B 1.398(8)
C6B H6B 0.9500
C7B C8B 1.466(8)
C8B C9B 1.412(7)
C8B C18B 1.416(8)
C9B C10B 1.420(7)
C9B C17B 1.446(8)
C10B C33B 1.407(7)
C10B C11B 1.485(7)
C11B C12B 1.396(7)
C11B C16B 1.409(8)
C12B C13B 1.405(7)
C13B C14B 1.375(8)
C13B H13B 0.9500
C14B C15B 1.383(8)
C14B H14B 0.9500
C15B C16B 1.404(7)
C15B H15B 0.9500
C16B C17B 1.479(7)
C18B C34B 1.409(7)
C18B C19B 1.478(7)
C19B C20B 1.409(7)
C19B C24B 1.412(8)
C20B C21B 1.395(8)
C21B C22B 1.354(9)
C21B H21B 0.9500
C22B C23B 1.390(8)
C22B H22B 0.9500
C23B C24B 1.397(8)
C23B H23B 0.9500
C24B C25B 1.478(6)
C25B C26B 1.366(7)
C25B C34B 1.430(7)
C26B C27B 1.462(6)
C26B C45B 1.486(7)
C27B C28B 1.406(7)
C27B C32B 1.423(7)
C28B C29B 1.382(6)
C28B H28B 0.9500
C29B C30B 1.392(7)
C29B H29B 0.9500
C30B C31B 1.378(7)
C30B H30B 0.9500
C31B C32B 1.406(6)
C31B H31B 0.9500
C32B C33B 1.452(7)
C33B C34B 1.423(6)
C35B C36B 1.365(8)
C35B C40B 1.391(9)
C36B C37B 1.402(9)
C36B H36B 0.9500
C37B C38B 1.381(9)
C37B H37B 0.9500
C38B C39B 1.399(10)
C38B C41B 1.521(10)
C39B C40B 1.395(10)
C39B H39B 0.9500
C40B H40B 0.9500
C41B C43B 1.514(10)
C41B C44B 1.518(16)
C41B C42D 1.531(17)
C41B C44D 1.567(16)
C41B C42B 1.589(16)
C42B H42D 0.9800
C42B H42E 0.9800
C42B H42F 0.9800
C44B H44D 0.9800
C44B H44E 0.9800
C44B H44F 0.9800
C42D H42J 0.9800
C42D H42K 0.9800
C42D H42L 0.9800
C44D H44J 0.9800
C44D H44K 0.9800
C44D H44L 0.9800
C43B H43D 0.9800
C43B H43E 0.9800
C43B H43F 0.9800
C45B C50B 1.390(7)
C45B C46B 1.400(7)
C46B C47B 1.392(8)
C46B H46B 0.9500
C47B C48B 1.401(7)
C47B H47B 0.9500
C48B C49B 1.373(8)
C48B C51B 1.528(8)
C49B C50B 1.379(8)
C49B H49B 0.9500
C50B H50B 0.9500
C51B C53B 1.523(9)
C51B C52B 1.524(9)
C51B C54B 1.533(7)
C52B H52D 0.9800
C52B H52E 0.9800
C52B H52F 0.9800
C53B H53D 0.9800
C53B H53E 0.9800
C53B H53F 0.9800
C54B H54D 0.9800
C54B H54E 0.9800
C54B H54F 0.9800

loop_
_geom_torsion_atom_site_label_1
_geom_torsion_atom_site_label_2
_geom_torsion_atom_site_label_3
_geom_torsion_atom_site_label_4
_geom_torsion
C17A C1A C2A C7A 5.2(8)
C35A C1A C2A C7A -177.8(5)
C17A C1A C2A C3A -169.9(5)
C35A C1A C2A C3A 7.2(8)
C7A C2A C3A C4A -3.7(9)
C1A C2A C3A C4A 171.6(6)
C2A C3A C4A C5A -0.4(11)
C3A C4A C5A C6A 3.0(11)
C4A C5A C6A C7A -1.4(10)
C5A C6A C7A C2A -2.7(9)
C5A C6A C7A C8A -176.0(6)
C3A C2A C7A C6A 5.1(8)
C1A C2A C7A C6A -170.1(5)
C3A C2A C7A C8A 178.7(5)
C1A C2A C7A C8A 3.5(8)
C6A C7A C8A C9A 160.5(5)
C2A C7A C8A C9A -12.8(7)
C6A C7A C8A C18A -14.6(9)
C2A C7A C8A C18A 172.0(5)
C18A C8A C9A C10A 9.3(7)
C7A C8A C9A C10A -166.6(5)
C18A C8A C9A C17A -169.7(5)
C7A C8A C9A C17A 14.5(7)
C8A C9A C10A C33A 12.4(7)
C17A C9A C10A C33A -168.5(4)
C8A C9A C10A C11A -169.9(5)
C17A C9A C10A C11A 9.2(5)
C33A C10A C11A C12A -22.6(10)
C9A C10A C11A C12A 160.6(5)
C33A C10A C11A C16A 168.0(6)
C9A C10A C11A C16A -8.8(5)
C16A C11A C12A C13A -8.5(7)
C10A C11A C12A C13A -177.1(5)
C16A C11A C12A Cl1A 164.8(4)
C10A C11A C12A Cl1A -3.8(8)
C11A C12A C13A C14A 2.6(8)
Cl1A C12A C13A C14A -171.1(4)
C12A C13A C14A C15A 3.3(9)
C13A C14A C15A C16A -2.8(8)
C14A C15A C16A C11A -3.4(8)
C14A C15A C16A C17A 170.3(5)
C12A C11A C16A C15A 9.0(7)
C10A C11A C16A C15A -179.7(5)
C12A C11A C16A C17A -166.0(4)
C10A C11A C16A C17A 5.3(5)
C2A C1A C17A C9A -4.0(7)
C35A C1A C17A C9A 178.9(4)
C2A C1A C17A C16A 176.9(5)
C35A C1A C17A C16A -0.1(9)
C8A C9A C17A C1A -6.2(7)
C10A C9A C17A C1A 174.7(4)
C8A C9A C17A C16A 173.1(4)
C10A C9A C17A C16A -6.0(5)
C15A C16A C17A C1A 5.1(10)
C11A C16A C17A C1A 179.4(5)
C15A C16A C17A C9A -174.1(5)
C11A C16A C17A C9A 0.3(5)
C9A C8A C18A C34A -20.5(6)
C7A C8A C18A C34A 154.7(5)
C9A C8A C18A C19A 161.6(6)
C7A C8A C18A C19A -23.2(10)
C34A C18A C19A C20A 158.9(6)
C8A C18A C19A C20A -23.1(11)
C34A C18A C19A C24A -8.5(6)
C8A C18A C19A C24A 169.6(6)
C24A C19A C20A C21A -8.7(8)
C18A C19A C20A C21A -175.2(5)
C24A C19A C20A Cl2A 164.5(4)
C18A C19A C20A Cl2A -2.0(9)
C19A C20A C21A C22A 2.5(9)
Cl2A C20A C21A C22A -171.2(5)
C20A C21A C22A C23A 3.9(10)
C21A C22A C23A C24A -3.4(10)
C22A C23A C24A C19A -3.4(9)
C22A C23A C24A C25A 170.5(6)
C20A C19A C24A C23A 9.3(8)
C18A C19A C24A C23A 179.0(5)
C20A C19A C24A C25A -165.8(5)
C18A C19A C24A C25A 3.9(6)
C23A C24A C25A C26A 7.2(11)
C19A C24A C25A C26A -178.2(6)
C23A C24A C25A C34A -172.5(6)
C19A C24A C25A C34A 2.0(6)
C34A C25A C26A C27A -2.4(8)
C24A C25A C26A C27A 177.9(6)
C34A C25A C26A C45A -179.9(5)
C24A C25A C26A C45A 0.4(9)
C25A C26A C27A C28A -172.8(5)
C45A C26A C27A C28A 4.7(8)
C25A C26A C27A C32A 5.8(8)
C45A C26A C27A C32A -176.7(5)
C26A C27A C28A C29A 175.4(6)
C32A C27A C28A C29A -3.3(9)
C27A C28A C29A C30A -0.4(11)
C28A C29A C30A C31A 1.7(10)
C29A C30A C31A C32A 0.8(9)
C30A C31A C32A C27A -4.5(9)
C30A C31A C32A C33A -177.9(5)
C26A C27A C32A C31A -173.0(5)
C28A C27A C32A C31A 5.6(8)
C26A C27A C32A C33A 0.5(8)
C28A C27A C32A C33A 179.2(5)
C9A C10A C33A C34A -21.1(6)
C11A C10A C33A C34A 162.3(6)
C9A C10A C33A C32A 155.3(5)
C11A C10A C33A C32A -21.3(10)
C31A C32A C33A C34A 163.4(5)
C27A C32A C33A C34A -10.0(7)
C31A C32A C33A C10A -13.1(8)
C27A C32A C33A C10A 173.6(5)
C10A C33A C34A C18A 10.2(8)
C32A C33A C34A C18A -166.7(5)
C10A C33A C34A C25A -169.3(5)
C32A C33A C34A C25A 13.8(7)
C8A C18A C34A C33A 11.9(8)
C19A C18A C34A C33A -169.6(5)
C8A C18A C34A C25A -168.5(4)
C19A C18A C34A C25A 10.0(6)
C26A C25A C34A C33A -7.8(8)
C24A C25A C34A C33A 172.0(5)
C26A C25A C34A C18A 172.6(5)
C24A C25A C34A C18A -7.6(6)
C17A C1A C35A C40A 80.9(7)
C2A C1A C35A C40A -96.1(7)
C17A C1A C35A C36A -95.8(7)
C2A C1A C35A C36A 87.2(7)
C40A C35A C36A C37A 0.1(10)
C1A C35A C36A C37A 177.0(6)
C35A C36A C37A C38A -0.6(11)
C36A C37A C38A C39A 1.4(11)
C36A C37A C38A C41C -171(2)
C36A C37A C38A C41A 176.1(19)
C37A C38A C39A C40A -2.0(10)
C41C C38A C39A C40A 171(2)
C41A C38A C39A C40A -176.9(18)
C38A C39A C40A C35A 1.6(10)
C36A C35A C40A C39A -0.6(9)
C1A C35A C40A C39A -177.4(6)
C37A C38A C41A C43A -12(4)
C39A C38A C41A C43A 163(2)
C37A C38A C41A C42A 138(2)
C39A C38A C41A C42A -48(3)
C37A C38A C41A C44A -116.2(19)
C39A C38A C41A C44A 58(2)
C37A C38A C41C C42C 104(3)
C39A C38A C41C C42C -69(3)
C37A C38A C41C C44C -124(2)
C39A C38A C41C C44C 63(3)
C37A C38A C41C C43C -6(4)
C39A C38A C41C C43C -178.7(17)
C25A C26A C45A C46A -96.3(8)
C27A C26A C45A C46A 86.3(8)
C25A C26A C45A C50A 111.6(11)
C27A C26A C45A C50A -65.9(12)
C25A C26A C45A C50C 62.9(12)
C27A C26A C45A C50C -114.6(11)
C50A C45A C46A C47A -26.3(14)
C50C C45A C46A C47A 21.0(12)
C26A C45A C46A C47A -178.4(6)
C45A C46A C47A C48A 11(2)
C45A C46A C47A C48C -10(2)
C46A C47A C48A C49A 5(4)
C46A C47A C48A C51A 175(2)
C47A C48A C49A C50A -6(4)
C51A C48A C49A C50A -177(2)
C46A C45A C50A C49A 25(2)
C26A C45A C50A C49A 178.2(14)
C48A C49A C50A C45A -9(3)
C47A C48A C51A C53A 124(3)
C49A C48A C51A C53A -66(3)
C47A C48A C51A C52A 9(4)
C49A C48A C51A C52A 179(2)
C47A C48A C51A C54A -115(4)
C49A C48A C51A C54A 54(3)
C46A C47A C48C C49C -6(5)
C46A C47A C48C C51C -180(2)
C47A C48C C49C C50C 8(5)
C51C C48C C49C C50C -179(2)
C48C C49C C50C C45A 5(4)
C46A C45A C50C C49C -19(2)
C26A C45A C50C C49C -179.8(14)
C49C C48C C51C C54C 71(4)
C47A C48C C51C C54C -116(3)
C49C C48C C51C C53C -43(4)
C47A C48C C51C C53C 130(3)
C49C C48C C51C C52A -171(3)
C47A C48C C51C C52A 2(4)
C17B C1B C2B C3B -174.1(6)
C35B C1B C2B C3B 2.7(10)
C17B C1B C2B C7B 1.3(9)
C35B C1B C2B C7B 178.2(6)
C7B C2B C3B C4B -2.9(11)
C1B C2B C3B C4B 172.7(7)
C2B C3B C4B C5B -3.3(13)
C3B C4B C5B C6B 4.2(13)
C4B C5B C6B C7B 1.2(12)
C5B C6B C7B C2B -7.3(11)
C5B C6B C7B C8B 176.8(7)
C3B C2B C7B C6B 7.9(9)
C1B C2B C7B C6B -167.6(6)
C3B C2B C7B C8B -176.1(6)
C1B C2B C7B C8B 8.4(9)
C6B C7B C8B C9B 161.6(6)
C2B C7B C8B C9B -14.3(8)
C6B C7B C8B C18B -14.7(10)
C2B C7B C8B C18B 169.4(6)
C18B C8B C9B C10B 9.7(8)
C7B C8B C9B C10B -167.2(5)
C18B C8B C9B C17B -171.4(5)
C7B C8B C9B C17B 11.7(8)
C8B C9B C10B C33B 11.5(8)
C17B C9B C10B C33B -167.5(5)
C8B C9B C10B C11B -173.4(5)
C17B C9B C10B C11B 7.5(6)
C33B C10B C11B C12B -24.0(10)
C9B C10B C11B C12B 162.5(6)
C33B C10B C11B C16B 165.6(6)
C9B C10B C11B C16B -8.0(6)
C16B C11B C12B C13B -11.2(8)
C10B C11B C12B C13B 178.9(5)
C16B C11B C12B Cl1B 159.8(4)
C10B C11B C12B Cl1B -10.0(8)
C11B C12B C13B C14B 3.7(8)
Cl1B C12B C13B C14B -167.7(4)
C12B C13B C14B C15B 5.0(9)
C13B C14B C15B C16B -5.5(9)
C14B C15B C16B C11B -2.5(8)
C14B C15B C16B C17B 174.5(6)
C12B C11B C16B C15B 10.8(8)
C10B C11B C16B C15B -177.1(5)
C12B C11B C16B C17B -166.8(5)
C10B C11B C16B C17B 5.3(6)
C2B C1B C17B C9B -4.3(9)
C35B C1B C17B C9B 178.8(5)
C2B C1B C17B C16B 176.9(6)
C35B C1B C17B C16B 0.0(11)
C8B C9B C17B C1B -2.6(9)
C10B C9B C17B C1B 176.5(5)
C8B C9B C17B C16B 176.5(5)
C10B C9B C17B C16B -4.5(6)
C15B C16B C17B C1B 0.9(11)
C11B C16B C17B C1B 178.2(6)
C15B C16B C17B C9B -178.0(6)
C11B C16B C17B C9B -0.7(6)
C9B C8B C18B C34B -19.5(7)
C7B C8B C18B C34B 156.8(6)
C9B C8B C18B C19B 163.9(6)
C7B C8B C18B C19B -19.8(11)
C34B C18B C19B C20B 164.2(6)
C8B C18B C19B C20B -18.9(11)
C34B C18B C19B C24B -8.3(6)
C8B C18B C19B C24B 168.6(6)
C24B C19B C20B C21B -8.7(8)
C18B C19B C20B C21B 179.2(6)
C24B C19B C20B Cl2B 165.7(4)
C18B C19B C20B Cl2B -6.4(9)
C19B C20B C21B C22B 3.3(10)
Cl2B C20B C21B C22B -171.4(6)
C20B C21B C22B C23B 3.4(11)
C21B C22B C23B C24B -4.1(10)
C22B C23B C24B C19B -1.8(9)
C22B C23B C24B C25B 175.2(6)
C20B C19B C24B C23B 8.1(8)
C18B C19B C24B C23B -177.8(5)
C20B C19B C24B C25B -169.6(5)
C18B C19B C24B C25B 4.6(6)
C23B C24B C25B C26B 6.4(10)
C19B C24B C25B C26B -176.3(6)
C23B C24B C25B C34B -176.6(6)
C19B C24B C25B C34B 0.8(6)
C34B C25B C26B C27B -1.0(7)
C24B C25B C26B C27B 175.7(5)
C34B C25B C26B C45B -175.9(5)
C24B C25B C26B C45B 0.8(9)
C25B C26B C27B C28B -173.1(5)
C45B C26B C27B C28B 1.9(7)
C25B C26B C27B C32B 3.3(7)
C45B C26B C27B C32B 178.4(5)
C32B C27B C28B C29B -2.9(7)
C26B C27B C28B C29B 173.7(5)
C27B C28B C29B C30B -1.4(8)
C28B C29B C30B C31B 2.9(8)
C29B C30B C31B C32B -0.1(8)
C30B C31B C32B C27B -4.2(7)
C30B C31B C32B C33B -177.6(5)
C28B C27B C32B C31B 5.6(7)
C26B C27B C32B C31B -170.9(5)
C28B C27B C32B C33B 179.2(5)
C26B C27B C32B C33B 2.7(7)
C9B C10B C33B C34B -20.6(7)
C11B C10B C33B C34B 166.3(6)
C9B C10B C33B C32B 155.3(5)
C11B C10B C33B C32B -17.8(10)
C31B C32B C33B C10B -12.9(8)
C27B C32B C33B C10B 173.7(5)
C31B C32B C33B C34B 162.9(5)
C27B C32B C33B C34B -10.5(7)
C8B C18B C34B C33B 10.2(8)
C19B C18B C34B C33B -172.2(5)
C8B C18B C34B C25B -168.5(5)
C19B C18B C34B C25B 9.1(6)
C10B C33B C34B C18B 11.0(7)
C32B C33B C34B C18B -165.5(5)
C10B C33B C34B C25B -170.4(5)
C32B C33B C34B C25B 13.1(7)
C26B C25B C34B C18B 171.2(5)
C24B C25B C34B C18B -6.3(6)
C26B C25B C34B C33B -7.6(8)
C24B C25B C34B C33B 174.9(4)
C17B C1B C35B C36B -85.8(8)
C2B C1B C35B C36B 97.4(8)
C17B C1B C35B C40B 91.5(8)
C2B C1B C35B C40B -85.3(8)
C40B C35B C36B C37B 1.1(11)
C1B C35B C36B C37B 178.5(6)
C35B C36B C37B C38B -0.4(11)
C36B C37B C38B C39B -1.2(11)
C36B C37B C38B C41B 180.0(7)
C37B C38B C39B C40B 2.0(12)
C41B C38B C39B C40B -179.1(7)
C36B C35B C40B C39B -0.3(12)
C1B C35B C40B C39B -177.7(7)
C38B C39B C40B C35B -1.3(13)
C37B C38B C41B C43B -116.0(9)
C39B C38B C41B C43B 65.2(10)
C37B C38B C41B C44B 16.7(17)
C39B C38B C41B C44B -162.1(15)
C37B C38B C41B C42D 111.6(18)
C39B C38B C41B C42D -67.2(18)
C37B C38B C41B C44D -8.2(15)
C39B C38B C41B C44D 173.0(14)
C37B C38B C41B C42B 133.4(14)
C39B C38B C41B C42B -45.5(15)
C25B C26B C45B C50B 98.0(6)
C27B C26B C45B C50B -76.8(6)
C25B C26B C45B C46B -82.8(7)
C27B C26B C45B C46B 102.4(6)
C50B C45B C46B C47B -0.2(8)
C26B C45B C46B C47B -179.5(5)
C45B C46B C47B C48B -0.5(8)
C46B C47B C48B C49B 1.0(8)
C46B C47B C48B C51B -177.8(5)
C47B C48B C49B C50B -0.8(8)
C51B C48B C49B C50B 178.0(5)
C48B C49B C50B C45B 0.1(9)
C46B C45B C50B C49B 0.5(8)
C26B C45B C50B C49B 179.7(5)
C49B C48B C51B C53B 131.5(6)
C47B C48B C51B C53B -49.8(7)
C49B C48B C51B C52B 10.7(8)
C47B C48B C51B C52B -170.6(6)
C49B C48B C51B C54B -108.4(7)
C47B C48B C51B C54B 70.3(7)
